data_4063575
loop_
_publ_author_name
'Yuan, Yuanyuan'
'Wang, Xiufang'
'Li, Yuxue'
'Fan, Liyan'
'Xu, Xin'
'Chen, Yaofeng'
'Li, Guangyu'
'Xia, Wei'

_publ_section_title
;
 Rapid Entry to Functionalized Boratabenzene Complexes through
 Metal-Induced Hydroboration at the Anionic 1-H-Boratabenzene Ligand
;
_journal_issue 16
_journal_name_full Organometallics
_journal_page_first 4330
_journal_paper_doi 10.1021/om200396k
_journal_volume 30
_journal_year 2011
_chemical_absolute_configuration ad
_chemical_formula_sum 'C16 H22 B2 Cl O Y'
_chemical_formula_weight 376.32
_chemical_name_systematic
; 
 ? 
;
_space_group_IT_number 43
_symmetry_cell_setting orthorhombic
_symmetry_space_group_name_Hall 'F 2 -2d'
_symmetry_space_group_name_H-M 'F d d 2'
_atom_sites_solution_hydrogens geom
_atom_sites_solution_primary direct
_atom_sites_solution_secondary difmap
_audit_creation_method SHELXL-97
_cell_angle_alpha 90.00
_cell_angle_beta 90.00
_cell_angle_gamma 90.00
_cell_formula_units_Z 16
_cell_length_a 20.557(3)
_cell_length_b 23.076(3)
_cell_length_c 14.575(2)
_cell_measurement_reflns_used 1891
_cell_measurement_temperature 293(2)
_cell_measurement_theta_max 40.899
_cell_measurement_theta_min 5.312
_cell_volume 6914.0(17)
_computing_cell_refinement 'Bruker SMART'
_computing_data_collection 'Bruker SMART'
_computing_data_reduction 'Bruker SHELXTL'
_computing_molecular_graphics 'Bruker SHELXTL'
_computing_publication_material 'Bruker SHELXTL'
_computing_structure_refinement 'SHELXL-97 (Sheldrick, 1997)'
_computing_structure_solution 'SHELXS-97 (Sheldrick, 1990)'
_diffrn_ambient_temperature 293(2)
_diffrn_measured_fraction_theta_full 1.000
_diffrn_measured_fraction_theta_max 1.000
_diffrn_measurement_device_type 'CCD area detector'
_diffrn_measurement_method 'phi and omega scans'
_diffrn_radiation_monochromator graphite
_diffrn_radiation_source 'fine-focus sealed tube'
_diffrn_radiation_type MoK\a
_diffrn_radiation_wavelength 0.71073
_diffrn_reflns_av_R_equivalents 0.1264
_diffrn_reflns_av_sigmaI/netI 0.1062
_diffrn_reflns_limit_h_max 24
_diffrn_reflns_limit_h_min -24
_diffrn_reflns_limit_k_max 27
_diffrn_reflns_limit_k_min -27
_diffrn_reflns_limit_l_max 8
_diffrn_reflns_limit_l_min -17
_diffrn_reflns_number 9133
_diffrn_reflns_theta_full 25.49
_diffrn_reflns_theta_max 25.49
_diffrn_reflns_theta_min 1.76
_exptl_absorpt_coefficient_mu 3.523
_exptl_absorpt_correction_T_max 1.0000
_exptl_absorpt_correction_T_min 0.3845
_exptl_absorpt_correction_type empirical
_exptl_absorpt_process_details sadabs
_exptl_crystal_colour yellow
_exptl_crystal_density_diffrn 1.446
_exptl_crystal_density_method 'not measured'
_exptl_crystal_description prismatic
_exptl_crystal_F_000 3072
_exptl_crystal_size_max 0.425
_exptl_crystal_size_mid 0.381
_exptl_crystal_size_min 0.207
_refine_diff_density_max 0.988
_refine_diff_density_min -0.446
_refine_diff_density_rms 0.088
_refine_ls_abs_structure_details 'Flack H D (1983), Acta Cryst. A39, 876-881'
_refine_ls_abs_structure_Flack 0.00(5)
_refine_ls_extinction_method none
_refine_ls_goodness_of_fit_ref 1.009
_refine_ls_hydrogen_treatment constr
_refine_ls_matrix_type full
_refine_ls_number_parameters 245
_refine_ls_number_reflns 2300
_refine_ls_number_restraints 185
_refine_ls_restrained_S_all 1.027
_refine_ls_R_factor_all 0.0718
_refine_ls_R_factor_gt 0.0529
_refine_ls_shift/su_max 0.002
_refine_ls_shift/su_mean 0.000
_refine_ls_structure_factor_coef Fsqd
_refine_ls_weighting_details 'calc w=1/[\s^2^(Fo^2^)+(0.0464P)^2^+0.0000P] where P=(Fo^2^+2Fc^2^)/3'
_refine_ls_weighting_scheme calc
_refine_ls_wR_factor_gt 0.1122
_refine_ls_wR_factor_ref 0.1170
_reflns_number_gt 1697
_reflns_number_total 2300
_reflns_threshold_expression >2sigma(I)
_cod_data_source_file om200396k_si_002.cif
_cod_data_source_block cd29473
_cod_depositor_comments
;
The following automatic conversions were performed:

'_symmetry_cell_setting' value 'Orthorhombic' changed to
'orthorhombic' according to the built-in table from CIF Core
dictionary named 'cif_core.dic' version 2.4.1 from 2010-06-29.

Automatic conversion script
Id: cif_fix_values 1715 2011-07-08 13:25:40Z adriana 
;
_cod_original_cell_volume 6913.9(16)
_cod_original_sg_symbol_H-M Fdd2
_cod_database_code 4063575

loop_
_symmetry_equiv_pos_as_xyz
'x, y, z'
'-x, -y, z'
'x+1/4, -y+1/4, z+1/4'
'-x+1/4, y+1/4, z+1/4'
'x, y+1/2, z+1/2'
'-x, -y+1/2, z+1/2'
'x+1/4, -y+3/4, z+3/4'
'-x+1/4, y+3/4, z+3/4'
'x+1/2, y, z+1/2'
'-x+1/2, -y, z+1/2'
'x+3/4, -y+1/4, z+3/4'
'-x+3/4, y+1/4, z+3/4'
'x+1/2, y+1/2, z'
'-x+1/2, -y+1/2, z'
'x+3/4, -y+3/4, z+1/4'
'-x+3/4, y+3/4, z+1/4'

loop_
_atom_site_label
_atom_site_type_symbol
_atom_site_fract_x
_atom_site_fract_y
_atom_site_fract_z
_atom_site_U_iso_or_equiv
_atom_site_adp_type
_atom_site_occupancy
_atom_site_symmetry_multiplicity
_atom_site_calc_flag
_atom_site_refinement_flags
_atom_site_disorder_assembly
_atom_site_disorder_group
Y Y 1.03348(3) 0.25632(3) 0.16144(12) 0.0393(2) Uani 1 1 d . A .
Cl Cl 1.07565(15) 0.24495(12) 0.32465(17) 0.0727(9) Uani 1 1 d . . .
B1 B 0.9079(5) 0.3072(4) 0.1493(12) 0.065(4) Uani 1 1 d . . .
B2 B 1.0707(5) 0.1615(5) 0.0522(10) 0.071(4) Uani 1 1 d D . .
O O 0.9569(3) 0.1828(2) 0.1721(8) 0.077(2) Uani 1 1 d . . .
C1 C 0.9378(6) 0.3263(5) 0.2342(9) 0.068(3) Uani 1 1 d U A .
H1 H 0.9181 0.3171 0.2897 0.082 Uiso 1 1 calc R . .
C2 C 0.9943(8) 0.3575(5) 0.2345(10) 0.079(3) Uani 1 1 d U . .
H2 H 1.0099 0.3692 0.2915 0.095 Uiso 1 1 calc R A .
C3 C 1.0283(6) 0.3723(3) 0.1643(12) 0.083(3) Uani 1 1 d U A .
H3 H 1.0671 0.3924 0.1719 0.100 Uiso 1 1 calc R . .
C4 C 1.0063(8) 0.3580(6) 0.0762(11) 0.091(4) Uani 1 1 d U . .
H4 H 1.0296 0.3703 0.0251 0.109 Uiso 1 1 calc R A .
C5 C 0.9491(7) 0.3251(5) 0.0644(9) 0.080(4) Uani 1 1 d . A .
H5 H 0.9359 0.3141 0.0059 0.096 Uiso 1 1 calc R . .
C6 C 1.1233(4) 0.1705(4) 0.1252(7) 0.056(3) Uani 1 1 d U A .
H6 H 1.1321 0.1412 0.1674 0.067 Uiso 1 1 calc R . .
C7 C 1.1570(5) 0.2207(4) 0.1285(8) 0.064(3) Uani 1 1 d U . .
H7 H 1.1886 0.2247 0.1737 0.077 Uiso 1 1 calc R A .
C8 C 1.1476(5) 0.2655(5) 0.0700(9) 0.078(3) Uani 1 1 d U A .
H8 H 1.1720 0.2992 0.0761 0.093 Uiso 1 1 calc R . .
C9 C 1.1016(7) 0.2609(6) 0.0013(10) 0.092(3) Uani 1 1 d U . .
H9 H 1.0972 0.2909 -0.0410 0.111 Uiso 1 1 calc R A .
C10 C 1.0622(7) 0.2127(6) -0.0059(9) 0.094(4) Uani 1 1 d U A .
H10 H 1.0290 0.2128 -0.0492 0.113 Uiso 1 1 calc R . .
C11 C 0.8416(18) 0.2682(12) 0.156(3) 0.086(4) Uani 0.50 1 d PDU A 1
H11A H 0.8073 0.2916 0.1823 0.104 Uiso 0.50 1 calc PR A 1
H11B H 0.8282 0.2577 0.0941 0.104 Uiso 0.50 1 calc PR A 1
C12 C 0.8488(13) 0.2129(10) 0.213(2) 0.096(4) Uani 0.50 1 d PDU A 1
H12A H 0.8688 0.2220 0.2711 0.115 Uiso 0.50 1 calc PR A 1
H12B H 0.8063 0.1964 0.2243 0.115 Uiso 0.50 1 calc PR A 1
C13 C 0.8900(11) 0.1698(11) 0.162(3) 0.100(5) Uani 0.50 1 d PDU A 1
H13A H 0.8815 0.1313 0.1857 0.120 Uiso 0.50 1 calc PR A 1
H13B H 0.8786 0.1702 0.0976 0.120 Uiso 0.50 1 calc PR A 1
C14 C 0.988(2) 0.1351(12) 0.226(3) 0.097(5) Uani 0.50 1 d PDU A 1
H14A H 0.9594 0.1237 0.2763 0.117 Uiso 0.50 1 calc PR A 1
H14B H 1.0287 0.1482 0.2519 0.117 Uiso 0.50 1 calc PR A 1
C15 C 0.9993(15) 0.0841(11) 0.1629(17) 0.101(4) Uani 0.50 1 d PDU A 1
H15A H 0.9584 0.0642 0.1528 0.121 Uiso 0.50 1 calc PR A 1
H15B H 1.0288 0.0572 0.1924 0.121 Uiso 0.50 1 calc PR A 1
C16 C 1.0279(18) 0.1022(11) 0.0696(19) 0.108(4) Uani 0.50 1 d PDU A 1
H16A H 0.9916 0.1039 0.0272 0.130 Uiso 0.50 1 calc PR A 1
H16B H 1.0550 0.0702 0.0496 0.130 Uiso 0.50 1 calc PR A 1
C11' C 0.8465(19) 0.2728(10) 0.123(2) 0.084(5) Uani 0.50 1 d PDU A 2
H11C H 0.8102 0.2890 0.1567 0.101 Uiso 0.50 1 calc PR A 2
H11D H 0.8381 0.2799 0.0582 0.101 Uiso 0.50 1 calc PR A 2
C12' C 0.8457(12) 0.2087(9) 0.137(2) 0.095(4) Uani 0.50 1 d PDU A 2
H12C H 0.8471 0.2011 0.2026 0.114 Uiso 0.50 1 calc PR A 2
H12D H 0.8049 0.1935 0.1140 0.114 Uiso 0.50 1 calc PR A 2
C13' C 0.9000(11) 0.1770(12) 0.093(2) 0.104(5) Uani 0.50 1 d PDU A 2
H13C H 0.9131 0.1952 0.0356 0.125 Uiso 0.50 1 calc PR A 2
H13D H 0.8888 0.1368 0.0810 0.125 Uiso 0.50 1 calc PR A 2
C14' C 0.981(2) 0.1229(14) 0.195(2) 0.102(5) Uani 0.50 1 d PDU A 2
H14C H 0.9471 0.1025 0.2286 0.123 Uiso 0.50 1 calc PR A 2
H14D H 1.0184 0.1263 0.2352 0.123 Uiso 0.50 1 calc PR A 2
C15' C 0.9996(19) 0.0875(13) 0.1120(18) 0.105(4) Uani 0.50 1 d PDU A 2
H15C H 1.0296 0.0586 0.1353 0.126 Uiso 0.50 1 calc PR A 2
H15D H 0.9604 0.0665 0.0958 0.126 Uiso 0.50 1 calc PR A 2
C16' C 1.0276(15) 0.1056(11) 0.0235(19) 0.112(4) Uani 0.50 1 d PDU A 2
H16C H 0.9938 0.1160 -0.0200 0.135 Uiso 0.50 1 calc PR A 2
H16D H 1.0545 0.0753 -0.0027 0.135 Uiso 0.50 1 calc PRU A 2

loop_
_atom_site_aniso_label
_atom_site_aniso_U_11
_atom_site_aniso_U_22
_atom_site_aniso_U_33
_atom_site_aniso_U_23
_atom_site_aniso_U_13
_atom_site_aniso_U_12
Y 0.0358(4) 0.0350(4) 0.0471(4) 0.0003(5) 0.0004(5) 0.0025(4)
Cl 0.0684(18) 0.103(2) 0.0465(16) -0.0019(15) -0.0030(16) 0.0229(15)
B1 0.052(7) 0.046(6) 0.097(11) 0.009(8) -0.004(9) 0.023(5)
B2 0.050(7) 0.069(8) 0.092(10) -0.039(8) -0.013(8) 0.023(6)
O 0.038(3) 0.053(3) 0.139(7) 0.002(6) -0.013(5) -0.011(3)
C1 0.058(6) 0.066(6) 0.079(7) -0.013(6) 0.011(7) 0.022(6)
C2 0.083(6) 0.057(6) 0.098(7) -0.016(6) -0.008(7) 0.024(5)
C3 0.090(6) 0.043(4) 0.117(7) 0.009(7) 0.002(7) 0.005(5)
C4 0.102(9) 0.052(6) 0.119(9) 0.034(7) 0.032(9) 0.015(6)
C5 0.110(10) 0.062(7) 0.068(8) -0.012(6) -0.040(8) 0.044(7)
C6 0.043(5) 0.054(5) 0.071(6) -0.003(5) 0.005(5) 0.002(4)
C7 0.042(4) 0.068(5) 0.083(6) -0.003(5) 0.015(5) -0.001(4)
C8 0.071(6) 0.071(5) 0.092(7) 0.009(5) 0.028(6) -0.005(5)
C9 0.106(8) 0.098(7) 0.074(7) 0.017(6) 0.022(6) 0.026(6)
C10 0.099(9) 0.125(9) 0.058(7) -0.013(7) -0.005(7) 0.046(7)
C11 0.062(6) 0.088(6) 0.109(9) -0.001(7) -0.012(7) -0.001(6)
C12 0.065(7) 0.098(7) 0.126(10) -0.002(9) -0.009(9) -0.011(7)
C13 0.066(7) 0.105(8) 0.130(11) -0.003(10) -0.013(10) -0.020(7)
C14 0.119(10) 0.052(9) 0.120(12) -0.021(9) -0.015(11) -0.002(8)
C15 0.118(8) 0.060(7) 0.124(10) -0.026(8) -0.016(9) -0.001(6)
C16 0.116(7) 0.087(6) 0.123(8) -0.027(7) -0.013(7) 0.005(6)
C11' 0.063(6) 0.084(7) 0.106(9) 0.004(7) -0.012(8) 0.003(6)
C12' 0.064(6) 0.096(6) 0.124(10) -0.004(8) -0.016(8) -0.010(6)
C13' 0.072(8) 0.112(9) 0.129(12) -0.013(10) -0.015(10) -0.032(8)
C14' 0.120(8) 0.062(8) 0.125(11) -0.021(9) -0.016(10) -0.001(8)
C15' 0.119(7) 0.070(6) 0.127(9) -0.029(8) -0.017(9) 0.001(6)
C16' 0.114(7) 0.095(7) 0.128(8) -0.024(7) -0.010(8) 0.010(6)

loop_
_atom_type_symbol
_atom_type_description
_atom_type_scat_dispersion_real
_atom_type_scat_dispersion_imag
_atom_type_scat_source
C C 0.0033 0.0016 'International Tables Vol C Tables 4.2.6.8 and 6.1.1.4'
H H 0.0000 0.0000 'International Tables Vol C Tables 4.2.6.8 and 6.1.1.4'
B B 0.0013 0.0007 'International Tables Vol C Tables 4.2.6.8 and 6.1.1.4'
O O 0.0106 0.0060 'International Tables Vol C Tables 4.2.6.8 and 6.1.1.4'
Cl Cl 0.1484 0.1585 'International Tables Vol C Tables 4.2.6.8 and 6.1.1.4'
Y Y -2.7962 3.5667 'International Tables Vol C Tables 4.2.6.8 and 6.1.1.4'

loop_
_geom_angle_atom_site_label_1
_geom_angle_atom_site_label_2
_geom_angle_atom_site_label_3
_geom_angle
O Y Cl 95.3(3)
O Y C3 134.6(3)
Cl Y C3 95.9(4)
O Y C2 113.9(4)
Cl Y C2 79.7(3)
C3 Y C2 27.7(4)
O Y C10 86.3(4)
Cl Y C10 136.9(3)
C3 Y C10 113.2(5)
C2 Y C10 138.2(4)
O Y C8 132.7(3)
Cl Y C8 100.0(3)
C3 Y C8 88.0(4)
C2 Y C8 112.7(4)
C10 Y C8 52.8(4)
O Y C7 115.2(3)
Cl Y C7 79.4(2)
C3 Y C7 110.1(4)
C2 Y C7 127.8(4)
C10 Y C7 61.5(4)
C8 Y C7 28.9(3)
O Y C4 121.6(4)
Cl Y C4 126.0(4)
C3 Y C4 30.1(4)
C2 Y C4 50.9(4)
C10 Y C4 87.4(5)
C8 Y C4 83.4(4)
C7 Y C4 112.0(4)
O Y C9 115.8(4)
Cl Y C9 129.0(3)
C3 Y C9 89.7(5)
C2 Y C9 117.3(4)
C10 Y C9 29.5(4)
C8 Y C9 29.5(3)
C7 Y C9 51.6(4)
C4 Y C9 71.3(4)
O Y C5 91.6(4)
Cl Y C5 139.2(3)
C3 Y C5 53.5(4)
C2 Y C5 60.8(4)
C10 Y C5 83.6(4)
C8 Y C5 104.4(4)
C7 Y C5 132.6(4)
C4 Y C5 30.0(4)
C9 Y C5 82.0(4)
O Y C1 85.3(3)
Cl Y C1 86.8(3)
C3 Y C1 51.7(4)
C2 Y C1 29.0(4)
C10 Y C1 136.1(4)
C8 Y C1 139.6(4)
C7 Y C1 156.0(3)
C4 Y C1 61.5(4)
C9 Y C1 132.3(4)
C5 Y C1 53.7(3)
O Y C6 86.7(2)
Cl Y C6 82.9(2)
C3 Y C6 138.3(3)
C2 Y C6 154.1(4)
C10 Y C6 54.1(3)
C8 Y C6 51.8(3)
C7 Y C6 28.6(3)
C4 Y C6 132.2(4)
C9 Y C6 61.3(3)
C5 Y C6 137.7(3)
C1 Y C6 166.3(3)
C1 B1 C11' 135.9(17)
C1 B1 C5 111.6(9)
C11' B1 C5 112.5(16)
C1 B1 C11 118.1(19)
C11' B1 C11 18(2)
C5 B1 C11 130.2(19)
C1 B1 Y 71.8(6)
C11' B1 Y 123.1(13)
C5 B1 Y 70.4(5)
C11 B1 Y 121.7(11)
C10 B2 C6 112.2(9)
C10 B2 C16' 115.3(15)
C6 B2 C16' 132.3(16)
C10 B2 C16 134.1(17)
C6 B2 C16 112.5(16)
C16' B2 C16 23.9(14)
C10 B2 Y 70.6(6)
C6 B2 Y 72.2(5)
C16' B2 Y 128.1(13)
C16 B2 Y 114.5(13)
C13 O C14 108(2)
C13 O C14' 98.5(18)
C14 O C14' 21.2(16)
C13 O C13' 39.0(18)
C14 O C13' 127.7(15)
C14' O C13' 108.3(16)
C13 O Y 143.8(12)
C14 O Y 106.6(15)
C14' O Y 117.6(16)
C13' O Y 119.5(11)
C2 C1 B1 121.5(13)
C2 C1 Y 72.8(7)
B1 C1 Y 78.2(6)
C2 C1 H1 119.2
B1 C1 H1 119.2
Y C1 H1 120.8
C3 C2 C1 126.8(14)
C3 C2 Y 75.7(7)
C1 C2 Y 78.2(7)
C3 C2 H2 116.6
C1 C2 H2 116.6
Y C2 H2 120.2
C2 C3 C4 119.5(12)
C2 C3 Y 76.6(7)
C4 C3 Y 76.3(7)
C2 C3 H3 120.3
C4 C3 H3 120.3
Y C3 H3 117.7
C3 C4 C5 120.5(13)
C3 C4 Y 73.6(7)
C5 C4 Y 76.2(7)
C3 C4 H4 119.8
C5 C4 H4 119.8
Y C4 H4 121.6
C4 C5 B1 120.0(12)
C4 C5 Y 73.8(7)
B1 C5 Y 77.3(6)
C4 C5 H5 120.0
B1 C5 H5 120.0
Y C5 H5 119.9
C7 C6 B2 120.2(10)
C7 C6 Y 73.8(5)
B2 C6 Y 75.9(5)
C7 C6 H6 119.9
B2 C6 H6 119.9
Y C6 H6 121.6
C6 C7 C8 124.0(11)
C6 C7 Y 77.7(6)
C8 C7 Y 75.3(6)
C6 C7 H7 118.0
C8 C7 H7 118.0
Y C7 H7 119.9
C7 C8 C9 119.7(11)
C7 C8 Y 75.8(6)
C9 C8 Y 76.0(7)
C7 C8 H8 120.1
C9 C8 H8 120.1
Y C8 H8 119.1
C10 C9 C8 121.2(13)
C10 C9 Y 74.4(8)
C8 C9 Y 74.5(7)
C10 C9 H9 119.4
C8 C9 H9 119.4
Y C9 H9 123.1
C9 C10 B2 122.4(13)
C9 C10 Y 76.1(8)
B2 C10 Y 78.7(7)
C9 C10 H10 118.8
B2 C10 H10 118.8
Y C10 H10 116.9
C12 C11 B1 114(2)
C12 C11 H11A 108.7
B1 C11 H11A 108.7
C12 C11 H11B 108.7
B1 C11 H11B 108.7
H11A C11 H11B 107.6
C13 C12 C11 110(2)
C13 C12 H12A 109.6
C11 C12 H12A 109.6
C13 C12 H12B 109.6
C11 C12 H12B 109.6
H12A C12 H12B 108.2
O C13 C12 111(2)
O C13 H13A 109.4
C12 C13 H13A 109.4
O C13 H13B 109.4
C12 C13 H13B 109.4
H13A C13 H13B 108.0
O C14 C15 108(3)
O C14 H14A 110.0
C15 C14 H14A 110.0
O C14 H14B 110.0
C15 C14 H14B 110.0
H14A C14 H14B 108.4
C14 C15 C16 113(3)
C14 C15 H15A 109.0
C16 C15 H15A 109.0
C14 C15 H15B 109.0
C16 C15 H15B 109.0
H15A C15 H15B 107.8
C15 C16 B2 124.4(19)
C15 C16 H16A 106.2
B2 C16 H16A 106.2
C15 C16 H16B 106.2
B2 C16 H16B 106.2
H16A C16 H16B 106.4
C12' C11' B1 119(2)
C12' C11' H11C 107.6
B1 C11' H11C 107.6
C12' C11' H11D 107.6
B1 C11' H11D 107.6
H11C C11' H11D 107.0
C13' C12' C11' 115(2)
C13' C12' H12C 108.6
C11' C12' H12C 108.6
C13' C12' H12D 108.6
C11' C12' H12D 108.6
H12C C12' H12D 107.5
C12' C13' O 101(2)
C12' C13' H13C 111.6
O C13' H13C 111.6
C12' C13' H13D 111.6
O C13' H13D 111.6
H13C C13' H13D 109.4
O C14' C15' 114(2)
O C14' H14C 108.8
C15' C14' H14C 108.8
O C14' H14D 108.8
C15' C14' H14D 108.8
H14C C14' H14D 107.7
C16' C15' C14' 130(3)
C16' C15' H15C 104.7
C14' C15' H15C 104.7
C16' C15' H15D 104.7
C14' C15' H15D 104.7
H15C C15' H15D 105.7
C15' C16' B2 102(2)
C15' C16' H16C 111.3
B2 C16' H16C 111.3
C15' C16' H16D 111.3
B2 C16' H16D 111.3
H16C C16' H16D 109.2

loop_
_geom_bond_atom_site_label_1
_geom_bond_atom_site_label_2
_geom_bond_distance
Y O 2.321(5)
Y Cl 2.545(3)
Y C3 2.680(8)
Y C2 2.690(11)
Y C10 2.703(12)
Y C8 2.706(10)
Y C7 2.712(9)
Y C4 2.713(12)
Y C9 2.725(14)
Y C5 2.744(10)
Y C1 2.757(11)
Y C6 2.760(9)
B1 C1 1.450(19)
B1 C11' 1.54(4)
B1 C5 1.554(19)
B1 C11 1.64(4)
B2 C10 1.464(18)
B2 C6 1.531(15)
B2 C16' 1.621(10)
B2 C16 1.647(10)
O C13 1.41(2)
O C14 1.50(4)
O C14' 1.50(4)
O C13' 1.65(3)
C1 C2 1.367(18)
C1 H1 0.9300
C2 C3 1.28(2)
C2 H2 0.9300
C3 C4 1.40(2)
C3 H3 0.9300
C4 C5 1.41(2)
C4 H4 0.9300
C5 H5 0.9300
C6 C7 1.351(12)
C6 H6 0.9300
C7 C8 1.354(14)
C7 H7 0.9300
C8 C9 1.381(17)
C8 H8 0.9300
C9 C10 1.381(19)
C9 H9 0.9300
C10 H10 0.9300
C11 C12 1.528(19)
C11 H11A 0.9700
C11 H11B 0.9700
C12 C13 1.497(19)
C12 H12A 0.9700
C12 H12B 0.9700
C13 H13A 0.9700
C13 H13B 0.9700
C14 C15 1.514(19)
C14 H14A 0.9700
C14 H14B 0.9700
C15 C16 1.540(19)
C15 H15A 0.9700
C15 H15B 0.9700
C16 H16A 0.9700
C16 H16B 0.9700
C11' C12' 1.493(19)
C11' H11C 0.9700
C11' H11D 0.9700
C12' C13' 1.485(19)
C12' H12C 0.9700
C12' H12D 0.9700
C13' H13C 0.9700
C13' H13D 0.9700
C14' C15' 1.512(19)
C14' H14C 0.9700
C14' H14D 0.9700
C15' C16' 1.473(19)
C15' H15C 0.9700
C15' H15D 0.9700
C16' H16C 0.9700
C16' H16D 0.9700

loop_
_geom_torsion_atom_site_label_1
_geom_torsion_atom_site_label_2
_geom_torsion_atom_site_label_3
_geom_torsion_atom_site_label_4
_geom_torsion
O Y B1 C1 113.2(8)
Cl Y B1 C1 25.4(7)
C3 Y B1 C1 -58.8(7)
C2 Y B1 C1 -28.5(7)
C10 Y B1 C1 -166.7(7)
C8 Y B1 C1 -113.0(9)
C7 Y B1 C1 -126.4(14)
C4 Y B1 C1 -92.7(8)
C9 Y B1 C1 -135.9(8)
C5 Y B1 C1 -121.9(9)
C6 Y B1 C1 151.7(8)
O Y B1 C11' -20.3(16)
Cl Y B1 C11' -108.0(17)
C3 Y B1 C11' 167.7(19)
C2 Y B1 C11' -162.0(19)
C10 Y B1 C11' 59.9(18)
C8 Y B1 C11' 113.6(16)
C7 Y B1 C11' 100.2(19)
C4 Y B1 C11' 133.8(19)
C9 Y B1 C11' 90.6(17)
C5 Y B1 C11' 104.6(19)
C1 Y B1 C11' -133(2)
C6 Y B1 C11' 18(2)
O Y B1 C5 -124.9(8)
Cl Y B1 C5 147.3(6)
C3 Y B1 C5 63.1(7)
C2 Y B1 C5 93.4(8)
C10 Y B1 C5 -44.8(8)
C8 Y B1 C5 8.9(9)
C7 Y B1 C5 -4.5(17)
C4 Y B1 C5 29.2(7)
C9 Y B1 C5 -14.0(8)
C1 Y B1 C5 121.9(9)
C6 Y B1 C5 -86.4(9)
O Y B1 C11 0.9(19)
Cl Y B1 C11 -87(2)
C3 Y B1 C11 -171(2)
C2 Y B1 C11 -141(2)
C10 Y B1 C11 81(2)
C8 Y B1 C11 134.7(19)
C7 Y B1 C11 121.3(19)
C4 Y B1 C11 155(2)
C9 Y B1 C11 112(2)
C5 Y B1 C11 126(2)
C1 Y B1 C11 -112(2)
C6 Y B1 C11 39(2)
O Y B2 C10 119.2(8)
Cl Y B2 C10 -152.7(7)
C3 Y B2 C10 -19.6(10)
C2 Y B2 C10 8(3)
C8 Y B2 C10 -61.9(8)
C7 Y B2 C10 -94.3(8)
C4 Y B2 C10 3.4(9)
C9 Y B2 C10 -28.9(8)
C5 Y B2 C10 34.8(8)
C1 Y B2 C10 84.3(11)
C6 Y B2 C10 -122.3(10)
O Y B2 C6 -118.5(7)
Cl Y B2 C6 -30.4(7)
C3 Y B2 C6 102.7(8)
C2 Y B2 C6 130(2)
C10 Y B2 C6 122.3(10)
C8 Y B2 C6 60.3(6)
C7 Y B2 C6 27.9(5)
C4 Y B2 C6 125.7(7)
C9 Y B2 C6 93.4(7)
C5 Y B2 C6 157.1(6)
C1 Y B2 C6 -153.4(7)
O Y B2 C16' 11.8(17)
Cl Y B2 C16' 99.9(17)
C3 Y B2 C16' -127.0(17)
C2 Y B2 C16' -99(3)
C10 Y B2 C16' -107.4(19)
C8 Y B2 C16' -169.4(18)
C7 Y B2 C16' 158.2(19)
C4 Y B2 C16' -104.0(18)
C9 Y B2 C16' -136.4(18)
C5 Y B2 C16' -72.6(18)
C1 Y B2 C16' -23(2)
C6 Y B2 C16' 130(2)
O Y B2 C16 -11.3(16)
Cl Y B2 C16 76.8(16)
C3 Y B2 C16 -150.1(16)
C2 Y B2 C16 -122(3)
C10 Y B2 C16 -130.5(19)
C8 Y B2 C16 167.5(17)
C7 Y B2 C16 135.1(17)
C4 Y B2 C16 -127.1(16)
C9 Y B2 C16 -159.4(17)
C5 Y B2 C16 -95.7(17)
C1 Y B2 C16 -46(2)
C6 Y B2 C16 107.2(18)
Cl Y O C13 124(3)
C3 Y O C13 20(3)
C2 Y O C13 43(3)
C10 Y O C13 -99(3)
C8 Y O C13 -127(3)
C7 Y O C13 -155(3)
C4 Y O C13 -14(3)
C9 Y O C13 -97(3)
C5 Y O C13 -16(3)
C1 Y O C13 38(3)
C6 Y O C13 -153(3)
Cl Y O C14 -39.1(14)
C3 Y O C14 -142.8(14)
C2 Y O C14 -120.2(14)
C10 Y O C14 97.7(14)
C8 Y O C14 69.7(15)
C7 Y O C14 41.6(14)
C4 Y O C14 -177.7(14)
C9 Y O C14 99.3(14)
C5 Y O C14 -178.8(14)
C1 Y O C14 -125.4(14)
C6 Y O C14 43.5(14)
Cl Y O C14' -58.7(14)
C3 Y O C14' -162.4(14)
C2 Y O C14' -139.8(14)
C10 Y O C14' 78.1(14)
C8 Y O C14' 50.1(15)
C7 Y O C14' 22.0(15)
C4 Y O C14' 162.7(13)
C9 Y O C14' 79.7(14)
C5 Y O C14' 161.6(14)
C1 Y O C14' -145.0(14)
C6 Y O C14' 23.9(14)
Cl Y O C13' 166.5(11)
C3 Y O C13' 62.8(14)
C2 Y O C13' 85.4(12)
C10 Y O C13' -56.7(11)
C8 Y O C13' -84.6(11)
C7 Y O C13' -112.7(11)
C4 Y O C13' 28.0(12)
C9 Y O C13' -55.1(11)
C5 Y O C13' 26.8(11)
C1 Y O C13' 80.2(11)
C6 Y O C13' -110.9(11)
C11' B1 C1 C2 -179.7(18)
C5 B1 C1 C2 1.7(13)
C11 B1 C1 C2 177.9(15)
Y B1 C1 C2 61.1(10)
C11' B1 C1 Y 119.1(19)
C5 B1 C1 Y -59.4(6)
C11 B1 C1 Y 116.8(14)
O Y C1 C2 170.1(9)
Cl Y C1 C2 74.5(8)
C3 Y C1 C2 -25.6(8)
C10 Y C1 C2 -110.1(9)
C8 Y C1 C2 -27.1(11)
C7 Y C1 C2 20.0(14)
C4 Y C1 C2 -59.9(9)
C9 Y C1 C2 -68.8(10)
C5 Y C1 C2 -94.4(10)
C6 Y C1 C2 115.7(14)
O Y C1 B1 -61.3(7)
Cl Y C1 B1 -156.9(7)
C3 Y C1 B1 103.0(9)
C2 Y C1 B1 128.6(12)
C10 Y C1 B1 18.5(10)
C8 Y C1 B1 101.5(9)
C7 Y C1 B1 148.6(8)
C4 Y C1 B1 68.7(8)
C9 Y C1 B1 59.8(10)
C5 Y C1 B1 34.2(6)
C6 Y C1 B1 -115.7(14)
B1 C1 C2 C3 -1.9(19)
Y C1 C2 C3 61.9(12)
B1 C1 C2 Y -63.8(9)
O Y C2 C3 -144.0(10)
Cl Y C2 C3 124.7(10)
C10 Y C2 C3 -30.9(13)
C8 Y C2 C3 28.1(11)
C7 Y C2 C3 57.0(11)
C4 Y C2 C3 -31.8(8)
C9 Y C2 C3 -4.1(11)
C5 Y C2 C3 -66.2(9)
C1 Y C2 C3 -133.2(14)
C6 Y C2 C3 76.0(12)
O Y C2 C1 -10.8(10)
Cl Y C2 C1 -102.1(8)
C3 Y C2 C1 133.2(14)
C10 Y C2 C1 102.3(10)
C8 Y C2 C1 161.3(8)
C7 Y C2 C1 -169.9(7)
C4 Y C2 C1 101.4(11)
C9 Y C2 C1 129.1(8)
C5 Y C2 C1 67.0(8)
C6 Y C2 C1 -150.8(8)
C1 C2 C3 C4 2.5(17)
Y C2 C3 C4 65.5(9)
C1 C2 C3 Y -63.0(12)
O Y C3 C2 49.1(13)
Cl Y C3 C2 -54.4(10)
C10 Y C3 C2 158.1(9)
C8 Y C3 C2 -154.2(10)
C7 Y C3 C2 -135.2(9)
C4 Y C3 C2 125.4(12)
C9 Y C3 C2 176.4(10)
C5 Y C3 C2 96.1(10)
C1 Y C3 C2 26.8(9)
C6 Y C3 C2 -140.3(8)
O Y C3 C4 -76.3(12)
Cl Y C3 C4 -179.8(9)
C2 Y C3 C4 -125.4(12)
C10 Y C3 C4 32.7(10)
C8 Y C3 C4 80.4(9)
C7 Y C3 C4 99.4(9)
C9 Y C3 C4 51.0(9)
C5 Y C3 C4 -29.3(8)
C1 Y C3 C4 -98.6(10)
C6 Y C3 C4 94.3(10)
C2 C3 C4 C5 -3.1(17)
Y C3 C4 C5 62.6(11)
C2 C3 C4 Y -65.7(9)
O Y C4 C3 125.8(9)
Cl Y C4 C3 0.3(11)
C2 Y C4 C3 29.2(7)
C10 Y C4 C3 -150.2(9)
C8 Y C4 C3 -97.3(9)
C7 Y C4 C3 -92.4(9)
C9 Y C4 C3 -124.9(10)
C5 Y C4 C3 128.0(13)
C1 Y C4 C3 62.0(8)
C6 Y C4 C3 -116.6(8)
O Y C4 C5 -2.3(10)
Cl Y C4 C5 -127.8(8)
C3 Y C4 C5 -128.0(13)
C2 Y C4 C5 -98.8(10)
C10 Y C4 C5 81.8(9)
C8 Y C4 C5 134.7(9)
C7 Y C4 C5 139.5(8)
C9 Y C4 C5 107.0(9)
C1 Y C4 C5 -66.0(8)
C6 Y C4 C5 115.4(8)
C3 C4 C5 B1 3.2(17)
Y C4 C5 B1 64.4(8)
C3 C4 C5 Y -61.2(11)
C1 B1 C5 C4 -2.5(12)
C11' B1 C5 C4 178.7(15)
C11 B1 C5 C4 -178.0(17)
Y B1 C5 C4 -62.6(9)
C1 B1 C5 Y 60.2(7)
C11' B1 C5 Y -118.7(13)
C11 B1 C5 Y -115.4(16)
O Y C5 C4 178.1(9)
Cl Y C5 C4 78.0(10)
C3 Y C5 C4 29.4(8)
C2 Y C5 C4 61.4(8)
C10 Y C5 C4 -95.8(9)
C8 Y C5 C4 -46.9(9)
C7 Y C5 C4 -54.8(9)
C9 Y C5 C4 -66.2(9)
C1 Y C5 C4 95.1(9)
C6 Y C5 C4 -95.1(8)
O Y C5 B1 51.3(7)
Cl Y C5 B1 -48.8(9)
C3 Y C5 B1 -97.4(8)
C2 Y C5 B1 -65.4(8)
C10 Y C5 B1 137.4(7)
C8 Y C5 B1 -173.7(7)
C7 Y C5 B1 178.4(6)
C4 Y C5 B1 -126.8(11)
C9 Y C5 B1 167.1(8)
C1 Y C5 B1 -31.7(6)
C6 Y C5 B1 138.1(6)
C10 B2 C6 C7 -1.9(14)
C16' B2 C6 C7 172.9(18)
C16 B2 C6 C7 -171.1(16)
Y B2 C6 C7 -61.4(8)
C10 B2 C6 Y 59.4(8)
C16' B2 C6 Y -125.7(19)
C16 B2 C6 Y -109.8(15)
O Y C6 C7 -176.5(7)
Cl Y C6 C7 -80.7(7)
C3 Y C6 C7 10.2(11)
C2 Y C6 C7 -32.5(12)
C10 Y C6 C7 95.6(8)
C8 Y C6 C7 27.9(6)
C4 Y C6 C7 52.6(9)
C9 Y C6 C7 61.6(7)
C5 Y C6 C7 94.7(8)
C1 Y C6 C7 -122.3(14)
O Y C6 B2 55.7(7)
Cl Y C6 B2 151.5(6)
C3 Y C6 B2 -117.6(8)
C2 Y C6 B2 -160.3(10)
C10 Y C6 B2 -32.2(7)
C8 Y C6 B2 -99.9(7)
C7 Y C6 B2 -127.8(10)
C4 Y C6 B2 -75.2(9)
C9 Y C6 B2 -66.2(7)
C5 Y C6 B2 -33.1(8)
C1 Y C6 B2 110.0(15)
B2 C6 C7 C8 -0.1(15)
Y C6 C7 C8 -62.5(10)
B2 C6 C7 Y 62.5(8)
O Y C7 C6 3.8(8)
Cl Y C7 C6 94.8(6)
C3 Y C7 C6 -172.8(7)
C2 Y C7 C6 162.7(7)
C10 Y C7 C6 -66.6(7)
C8 Y C7 C6 -130.5(10)
C4 Y C7 C6 -140.6(7)
C9 Y C7 C6 -100.1(8)
C5 Y C7 C6 -114.5(7)
C1 Y C7 C6 150.5(9)
O Y C7 C8 134.3(7)
Cl Y C7 C8 -134.7(7)
C3 Y C7 C8 -42.3(8)
C2 Y C7 C8 -66.8(8)
C10 Y C7 C8 63.9(8)
C4 Y C7 C8 -10.1(8)
C9 Y C7 C8 30.4(7)
C5 Y C7 C8 16.0(9)
C1 Y C7 C8 -79.0(12)
C6 Y C7 C8 130.5(10)
C6 C7 C8 C9 -0.7(16)
Y C7 C8 C9 -64.4(9)
C6 C7 C8 Y 63.7(9)
O Y C8 C7 -61.8(9)
Cl Y C8 C7 45.2(7)
C3 Y C8 C7 140.8(8)
C2 Y C8 C7 128.1(7)
C10 Y C8 C7 -97.7(8)
C4 Y C8 C7 170.6(8)
C9 Y C8 C7 -126.2(11)
C5 Y C8 C7 -167.9(7)
C1 Y C8 C7 142.0(7)
C6 Y C8 C7 -27.6(6)
O Y C8 C9 64.4(9)
Cl Y C8 C9 171.4(7)
C3 Y C8 C9 -93.0(8)
C2 Y C8 C9 -105.7(8)
C10 Y C8 C9 28.5(7)
C7 Y C8 C9 126.2(11)
C4 Y C8 C9 -63.2(8)
C5 Y C8 C9 -41.7(8)
C1 Y C8 C9 -91.8(9)
C6 Y C8 C9 98.6(8)
C7 C8 C9 C10 3.9(18)
Y C8 C9 C10 -60.4(11)
C7 C8 C9 Y 64.3(9)
O Y C9 C10 -3.2(9)
Cl Y C9 C10 118.5(8)
C3 Y C9 C10 -144.2(9)
C2 Y C9 C10 -142.3(8)
C8 Y C9 C10 129.4(12)
C7 Y C9 C10 99.6(9)
C4 Y C9 C10 -119.9(9)
C5 Y C9 C10 -91.1(9)
C1 Y C9 C10 -111.7(8)
C6 Y C9 C10 67.1(8)
O Y C9 C8 -132.6(7)
Cl Y C9 C8 -11.0(9)
C3 Y C9 C8 86.3(8)
C2 Y C9 C8 88.2(8)
C10 Y C9 C8 -129.4(12)
C7 Y C9 C8 -29.9(6)
C4 Y C9 C8 110.6(8)
C5 Y C9 C8 139.4(8)
C1 Y C9 C8 118.9(8)
C6 Y C9 C8 -62.4(7)
C8 C9 C10 B2 -6.2(19)
Y C9 C10 B2 -66.7(11)
C8 C9 C10 Y 60.5(11)
C6 B2 C10 C9 5.0(16)
C16' B2 C10 C9 -170.8(16)
C16 B2 C10 C9 171(2)
Y B2 C10 C9 65.4(11)
C6 B2 C10 Y -60.4(8)
C16' B2 C10 Y 123.8(15)
C16 B2 C10 Y 106(2)
O Y C10 C9 177.1(8)
Cl Y C10 C9 -88.9(9)
C3 Y C10 C9 39.5(9)
C2 Y C10 C9 54.6(11)
C8 Y C10 C9 -28.5(7)
C7 Y C10 C9 -61.5(8)
C4 Y C10 C9 55.3(9)
C5 Y C10 C9 85.1(9)
C1 Y C10 C9 97.8(9)
C6 Y C10 C9 -94.3(9)
O Y C10 B2 -55.1(7)
Cl Y C10 B2 38.8(10)
C3 Y C10 B2 167.3(7)
C2 Y C10 B2 -177.7(7)
C8 Y C10 B2 99.3(8)
C7 Y C10 B2 66.2(7)
C4 Y C10 B2 -177.0(8)
C9 Y C10 B2 127.8(12)
C5 Y C10 B2 -147.1(8)
C1 Y C10 B2 -134.5(7)
C6 Y C10 B2 33.4(6)
C1 B1 C11 C12 -57(3)
C11' B1 C11 C12 129(9)
C5 B1 C11 C12 119(2)
Y B1 C11 C12 28(4)
B1 C11 C12 C13 -71(3)
C14 O C13 C12 114(2)
C14' O C13 C12 133(2)
C13' O C13 C12 -118(3)
Y O C13 C12 -49(4)
C11 C12 C13 O 80(3)
C13 O C14 C15 79(3)
C14' O C14 C15 13(6)
C13' O C14 C15 40(4)
Y O C14 C15 -111(2)
O C14 C15 C16 44(4)
C14 C15 C16 B2 25(4)
C10 B2 C16 C15 -119(3)
C6 B2 C16 C15 47(3)
C16' B2 C16 C15 -164(8)
Y B2 C16 C15 -33(4)
C1 B1 C11' C12' -74(3)
C5 B1 C11' C12' 104(3)
C11 B1 C11' C12' -68(6)
Y B1 C11' C12' 23(3)
B1 C11' C12' C13' -55(4)
C11' C12' C13' O 86(3)
C13 O C13' C12' 45(2)
C14 O C13' C12' 116(3)
C14' O C13' C12' 126(2)
Y O C13' C12' -95.8(17)
C13 O C14' C15' 89(3)
C14 O C14' C15' -152(10)
C13' O C14' C15' 51(3)
Y O C14' C15' -89(3)
O C14' C15' C16' 33(5)
C14' C15' C16' B2 31(5)
C10 B2 C16' C15' -133(2)
C6 B2 C16' C15' 53(3)
C16 B2 C16' C15' 14(5)
Y B2 C16' C15' -48(3)
